data_7207696
loop_
_publ_author_name
'Jida, Mouhamad'
'Soueidan, Olivier-Mohamad'
'Deprez, Benoit'
'Laconde, Guillaume'
'Deprez-Poulain, Rebecca'

_publ_section_title
;
 Racemic and diastereoselective construction of indole alkaloids under
 solvent- and catalyst-free microwave-assisted Pictet--Spengler
 condensation
;
_journal_issue 4
_journal_name_full 'Green Chemistry'
_journal_page_first 909
_journal_paper_doi 10.1039/c2gc16596a
_journal_volume 14
_journal_year 2012
_chemical_formula_moiety 'C16 H18 N2 O1'
_chemical_formula_sum 'C16 H18 N2 O'
_chemical_formula_weight 254.33
_space_group_IT_number 14
_symmetry_cell_setting monoclinic
_symmetry_space_group_name_Hall '-P 2ybc'
_symmetry_space_group_name_H-M 'P 1 21/c 1'
_atom_sites_solution_hydrogens geom
_atom_sites_solution_primary direct
_cell_angle_alpha 90
_cell_angle_beta 90.303(6)
_cell_angle_gamma 90
_cell_formula_units_Z 4
_cell_length_a 8.715(4)
_cell_length_b 11.090(4)
_cell_length_c 13.771(7)
_cell_measurement_reflns_used 2690
_cell_measurement_temperature 293
_cell_measurement_theta_max 22
_cell_measurement_theta_min 2
_cell_volume 1330.9(10)
_computing_cell_refinement 'Apex2 (Bruker AXS, 2006)'
_computing_data_collection 'Apex2 (Bruker AXS, 2006)'
_computing_data_reduction 'Apex2 (Bruker AXS, 2006)'
_computing_molecular_graphics 'CAMERON (Watkin et al., 1996)'
_computing_publication_material 'CRYSTALS (Betteridge et al., 2003)'
_computing_structure_refinement 'CRYSTALS (Betteridge et al., 2003)'
_computing_structure_solution 'Superflip (Palatinus & Chapuis, 2007)'
_diffrn_ambient_temperature 293
_diffrn_measured_fraction_theta_full 0.998
_diffrn_measured_fraction_theta_max 0.998
_diffrn_measurement_device Area
_diffrn_measurement_device_type 'Bruker Kappa Apex2'
_diffrn_measurement_method '\f & \w scans'
_diffrn_radiation_monochromator graphite
_diffrn_radiation_type 'Mo K\a'
_diffrn_radiation_wavelength 0.71073
_diffrn_reflns_av_R_equivalents 0.000
_diffrn_reflns_limit_h_max 11
_diffrn_reflns_limit_h_min -11
_diffrn_reflns_limit_k_max 14
_diffrn_reflns_limit_k_min -14
_diffrn_reflns_limit_l_max 18
_diffrn_reflns_limit_l_min -18
_diffrn_reflns_number 31806
_diffrn_reflns_theta_full 28.296
_diffrn_reflns_theta_max 28.296
_diffrn_reflns_theta_min 2.337
_diffrn_standards_number 0
_exptl_absorpt_coefficient_mu 0.080
_exptl_absorpt_correction_T_max 0.99
_exptl_absorpt_correction_T_min 0.90
_exptl_absorpt_correction_type multi-scan
_exptl_absorpt_process_details 'SADABS (Siemens, 1996)'
_exptl_crystal_colour colourless
_exptl_crystal_density_diffrn 1.269
_exptl_crystal_density_method 'not measured'
_exptl_crystal_description platelet
_exptl_crystal_F_000 544
_exptl_crystal_size_max 0.600
_exptl_crystal_size_mid 0.250
_exptl_crystal_size_min 0.120
_refine_diff_density_max 0.21
_refine_diff_density_min -0.14
_refine_ls_extinction_method None
_refine_ls_goodness_of_fit_ref 1.0510
_refine_ls_hydrogen_treatment none
_refine_ls_matrix_type full
_refine_ls_number_parameters 173
_refine_ls_number_reflns 1281
_refine_ls_number_restraints 0
_refine_ls_R_factor_all 0.1130
_refine_ls_R_factor_gt 0.0718
_refine_ls_shift/su_max 0.0001383
_refine_ls_shift/su_mean 0.0000265
_refine_ls_structure_factor_coef F
_refine_ls_weighting_details
;
Method, part 1, Chebychev polynomial, (Watkin, 1994, Prince, 1982)
[weight] = 1.0/[A~0~*T~0~(x)+A~1~*T~1~(x) ... +A~n-1~]*T~n-1~(x)]
where A~i~ are the Chebychev coefficients listed below and x= Fcalc/Fmax
Method = Robust Weighting (Prince, 1982)
W = [weight] * [1-(deltaF/6*sigmaF)^2^]^2^
A~i~ are:
0.338 0.389 0.155
;
_refine_ls_weighting_scheme calc
_refine_ls_wR_factor_all 0.1143
_refine_ls_wR_factor_gt 0.0602
_refine_ls_wR_factor_ref 0.0447
_reflns_limit_h_max 11
_reflns_limit_h_min -11
_reflns_limit_k_max 14
_reflns_limit_k_min 0
_reflns_limit_l_max 18
_reflns_limit_l_min 0
_reflns_number_gt 2128
_reflns_number_total 3310
_reflns_threshold_expression I>2.0\s(I)
_oxford_diffrn_Wilson_B_factor 4.36
_oxford_diffrn_Wilson_scale 39.88
_oxford_refine_ls_r_factor_ref 0.0470
_oxford_refine_ls_scale 0.2000(6)
_oxford_reflns_number_all 3299
_oxford_reflns_threshold_expression_ref I>3.0\s(I)
_cod_data_source_file c2gc16596a.txt
_cod_data_source_block moj246-12-ok
_cod_original_sg_symbol_H-M 'P 21/c '
_cod_original_formula_sum 'C16 H18 N2 O1'
_cod_database_code 7207696

loop_
_symmetry_equiv_pos_as_xyz
x,y,z
-x,-y,-z
x,-y+1/2,z+1/2
-x,y+1/2,-z+1/2

loop_
_atom_site_label
_atom_site_type_symbol
_atom_site_fract_x
_atom_site_fract_y
_atom_site_fract_z
_atom_site_U_iso_or_equiv
_atom_site_occupancy
_atom_site_adp_type
_atom_site_refinement_flags_posn
O1 O 0.6651(3) 0.09096(18) 0.61691(15) 0.0887 1.0000 Uani .
C2 C 0.6691(3) 0.1161(3) 0.5291(2) 0.0647 1.0000 Uani .
N3 N 0.6303(2) 0.22605(19) 0.49728(15) 0.0578 1.0000 Uani .
C4 C 0.6358(3) 0.2650(2) 0.39388(17) 0.0532 1.0000 Uani .
C5 C 0.7026(3) 0.3910(2) 0.39602(18) 0.0536 1.0000 Uani .
N6 N 0.7404(2) 0.4514(2) 0.31184(15) 0.0631 1.0000 Uani .
C7 C 0.8100(3) 0.5589(2) 0.3377(2) 0.0592 1.0000 Uani .
C8 C 0.8143(3) 0.5644(2) 0.4391(2) 0.0594 1.0000 Uani .
C9 C 0.7433(3) 0.4568(2) 0.47388(18) 0.0553 1.0000 Uani .
C10 C 0.7074(3) 0.4154(2) 0.57451(18) 0.0648 1.0000 Uani .
C11 C 0.5856(3) 0.3185(3) 0.56739(19) 0.0686 1.0000 Uani .
C12 C 0.8810(3) 0.6647(3) 0.4829(2) 0.0733 1.0000 Uani .
C13 C 0.9376(3) 0.7546(3) 0.4248(3) 0.0850 1.0000 Uani .
C14 C 0.9308(3) 0.7480(3) 0.3251(3) 0.0854 1.0000 Uani .
C15 C 0.8663(3) 0.6492(3) 0.2783(3) 0.0754 1.0000 Uani .
C16 C 0.4734(3) 0.2637(3) 0.3509(2) 0.0684 1.0000 Uani .
C17 C 0.7428(3) 0.1827(2) 0.3381(2) 0.0655 1.0000 Uani .
C18 C 0.7034(4) 0.0516(3) 0.3527(2) 0.0752 1.0000 Uani .
C19 C 0.7216(4) 0.0229(3) 0.4594(2) 0.0763 1.0000 Uani .
H102 H 0.7996 0.3828 0.6049 0.0786 1.0000 Uiso R
H101 H 0.6698 0.4826 0.6130 0.0790 1.0000 Uiso R
H112 H 0.5656 0.2812 0.6295 0.0830 1.0000 Uiso R
H111 H 0.4904 0.3548 0.5434 0.0828 1.0000 Uiso R
H121 H 0.8879 0.6675 0.5506 0.0901 1.0000 Uiso R
H131 H 0.9796 0.8211 0.4536 0.1011 1.0000 Uiso R
H141 H 0.9691 0.8119 0.2885 0.1029 1.0000 Uiso R
H151 H 0.8599 0.6449 0.2113 0.0921 1.0000 Uiso R
H161 H 0.4757 0.3059 0.2900 0.1058 1.0000 Uiso R
H163 H 0.4030 0.3020 0.3955 0.1057 1.0000 Uiso R
H162 H 0.4419 0.1811 0.3394 0.1059 1.0000 Uiso R
H172 H 0.8475 0.1954 0.3619 0.0821 1.0000 Uiso R
H171 H 0.7342 0.2054 0.2675 0.0815 1.0000 Uiso R
H182 H 0.7783 0.0021 0.3150 0.0946 1.0000 Uiso R
H181 H 0.5997 0.0320 0.3305 0.0953 1.0000 Uiso R
H192 H 0.8289 0.0093 0.4721 0.0912 1.0000 Uiso R
H191 H 0.6642 -0.0496 0.4712 0.0915 1.0000 Uiso R
H61 H 0.7255 0.4260 0.2531 0.0758 1.0000 Uiso R

loop_
_atom_site_aniso_label
_atom_site_aniso_U_11
_atom_site_aniso_U_22
_atom_site_aniso_U_33
_atom_site_aniso_U_23
_atom_site_aniso_U_13
_atom_site_aniso_U_12
O1 0.1165(18) 0.0838(15) 0.0658(14) 0.0200(11) -0.0077(11) 0.0015(12)
C2 0.0664(17) 0.0688(18) 0.0588(18) 0.0126(16) -0.0052(13) 0.0001(15)
N3 0.0582(13) 0.0658(14) 0.0493(13) 0.0032(11) 0.0045(10) 0.0111(11)
C4 0.0503(14) 0.0618(16) 0.0476(15) 0.0033(12) 0.0042(10) 0.0081(13)
C5 0.0479(14) 0.0637(16) 0.0492(16) 0.0070(14) 0.0040(11) 0.0111(13)
N6 0.0660(14) 0.0722(15) 0.0510(14) 0.0026(12) 0.0012(10) 0.0026(12)
C7 0.0482(15) 0.0569(16) 0.0724(19) 0.0015(15) 0.0013(12) 0.0073(13)
C8 0.0462(14) 0.0610(17) 0.0708(18) -0.0082(15) -0.0011(12) 0.0137(14)
C9 0.0545(15) 0.0584(16) 0.0531(16) -0.0024(13) 0.0008(11) 0.0148(13)
C10 0.0711(18) 0.0729(18) 0.0503(17) -0.0086(13) -0.0004(12) 0.0248(16)
C11 0.0674(17) 0.086(2) 0.0530(17) 0.0034(15) 0.0114(13) 0.0164(17)
C12 0.0538(17) 0.0736(19) 0.092(2) -0.0147(19) -0.0018(15) 0.0118(16)
C13 0.0523(19) 0.064(2) 0.139(4) -0.014(2) 0.0052(19) 0.0088(15)
C14 0.0528(18) 0.068(2) 0.136(4) 0.014(2) 0.0122(18) 0.0095(16)
C15 0.0564(17) 0.076(2) 0.094(2) 0.0155(18) 0.0040(15) 0.0064(17)
C16 0.0586(17) 0.0767(19) 0.0698(19) 0.0034(14) -0.0084(13) 0.0055(15)
C17 0.0695(17) 0.0685(18) 0.0587(16) -0.0042(14) 0.0056(13) 0.0116(15)
C18 0.086(2) 0.0655(18) 0.074(2) -0.0070(15) -0.0022(15) 0.0100(16)
C19 0.087(2) 0.0621(18) 0.079(2) 0.0029(16) -0.0048(16) 0.0056(16)

loop_
_atom_type_symbol
_atom_type_scat_dispersion_real
_atom_type_scat_dispersion_imag
_atom_type_scat_Cromer_Mann_a1
_atom_type_scat_Cromer_Mann_b1
_atom_type_scat_Cromer_Mann_a2
_atom_type_scat_Cromer_Mann_b2
_atom_type_scat_Cromer_Mann_a3
_atom_type_scat_Cromer_Mann_b3
_atom_type_scat_Cromer_Mann_a4
_atom_type_scat_Cromer_Mann_b4
_atom_type_scat_Cromer_Mann_c
_atom_type_scat_source
C 0.0033 0.0016 2.3100 20.8439 1.0200 10.2075 1.5886 0.5687 0.8650 51.6512 0.2156 'International Tables Vol C 4.2.6.8 and 6.1.1.4'
H 0.0000 0.0000 0.4930 10.5109 0.3229 26.1257 0.1402 3.1424 0.0408 57.7998 0.0030 'International Tables Vol C 4.2.6.8 and 6.1.1.4'
N 0.0061 0.0033 12.2126 0.0057 3.1322 9.8933 2.0125 28.9975 1.1663 0.5826 -11.5290 'International Tables Vol C 4.2.6.8 and 6.1.1.4'
O 0.0106 0.0060 3.0485 13.2771 2.2868 5.7011 1.5463 0.3239 0.8670 32.9089 0.2508 'International Tables Vol C 4.2.6.8 and 6.1.1.4'

loop_
_geom_angle_atom_site_label_1
_geom_angle_atom_site_label_2
_geom_angle_atom_site_label_3
_geom_angle
_geom_angle_publ_flag
O1 C2 N3 121.0(3) yes
O1 C2 C19 119.0(3) yes
N3 C2 C19 120.1(3) yes
C2 N3 C4 124.6(2) yes
C2 N3 C11 119.4(2) yes
C4 N3 C11 116.0(2) yes
N3 C4 C5 105.28(19) yes
N3 C4 C16 109.4(2) yes
C5 C4 C16 111.8(2) yes
N3 C4 C17 109.5(2) yes
C5 C4 C17 109.1(2) yes
C16 C4 C17 111.6(2) yes
C4 C5 N6 121.7(2) yes
C4 C5 C9 128.1(2) yes
N6 C5 C9 110.1(2) yes
C5 N6 C7 108.0(2) yes
C5 N6 H61 126.3 no
C7 N6 H61 125.7 no
N6 C7 C8 107.7(2) yes
N6 C7 C15 128.9(3) yes
C8 C7 C15 123.4(3) yes
C7 C8 C9 106.8(2) yes
C7 C8 C12 118.5(3) yes
C9 C8 C12 134.7(3) yes
C8 C9 C5 107.4(2) yes
C8 C9 C10 131.4(2) yes
C5 C9 C10 121.2(2) yes
C9 C10 C11 107.9(2) yes
C9 C10 H102 109.6 no
C11 C10 H102 110.0 no
C9 C10 H101 110.0 no
C11 C10 H101 110.0 no
H102 C10 H101 109.3 no
C10 C11 N3 110.6(2) yes
C10 C11 H112 112.1 no
N3 C11 H112 109.5 no
C10 C11 H111 108.9 no
N3 C11 H111 107.1 no
H112 C11 H111 108.5 no
C8 C12 C13 118.6(3) yes
C8 C12 H121 118.9 no
C13 C12 H121 122.5 no
C12 C13 C14 122.0(3) yes
C12 C13 H131 118.6 no
C14 C13 H131 119.4 no
C13 C14 C15 121.4(3) yes
C13 C14 H141 119.1 no
C15 C14 H141 119.6 no
C14 C15 C7 116.1(3) yes
C14 C15 H151 121.7 no
C7 C15 H151 122.2 no
C4 C16 H161 108.0 no
C4 C16 H163 109.8 no
H161 C16 H163 110.9 no
C4 C16 H162 109.4 no
H161 C16 H162 108.9 no
H163 C16 H162 109.8 no
C4 C17 C18 111.8(2) yes
C4 C17 H172 108.6 no
C18 C17 H172 107.9 no
C4 C17 H171 107.3 no
C18 C17 H171 110.7 no
H172 C17 H171 110.6 no
C17 C18 C19 108.1(2) yes
C17 C18 H182 108.1 no
C19 C18 H182 108.8 no
C17 C18 H181 112.6 no
C19 C18 H181 110.5 no
H182 C18 H181 108.7 no
C18 C19 C2 116.8(2) yes
C18 C19 H192 107.9 no
C2 C19 H192 107.1 no
C18 C19 H191 106.8 no
C2 C19 H191 108.1 no
H192 C19 H191 110.1 no

loop_
_geom_bond_atom_site_label_1
_geom_bond_atom_site_label_2
_geom_bond_distance
_geom_bond_publ_flag
O1 C2 1.242(3) yes
C2 N3 1.339(3) yes
C2 C19 1.484(4) yes
N3 C4 1.489(3) yes
N3 C11 1.463(3) yes
C4 C5 1.514(4) yes
C4 C16 1.532(4) yes
C4 C17 1.516(4) yes
C5 N6 1.380(3) yes
C5 C9 1.343(3) yes
N6 C7 1.383(3) yes
N6 H61 0.865 no
C7 C8 1.399(4) yes
C7 C15 1.385(4) yes
C8 C9 1.428(4) yes
C8 C12 1.392(4) yes
C9 C10 1.495(4) yes
C10 C11 1.513(4) yes
C10 H102 0.973 no
C10 H101 0.973 no
C11 H112 0.967 no
C11 H111 0.978 no
C12 C13 1.372(4) yes
C12 H121 0.934 no
C13 C14 1.376(5) yes
C13 H131 0.913 no
C14 C15 1.389(5) yes
C14 H141 0.933 no
C15 H151 0.925 no
C16 H161 0.961 no
C16 H163 0.969 no
C16 H162 0.969 no
C17 C18 1.508(4) yes
C17 H172 0.979 no
C17 H171 1.007 no
C18 C19 1.511(4) yes
C18 H182 1.000 no
C18 H181 0.977 no
C19 H192 0.962 no
C19 H191 0.961 no

loop_
_geom_hbond_atom_site_label_D
_geom_hbond_atom_site_label_H
_geom_hbond_atom_site_label_A
_geom_hbond_site_symmetry_A
_geom_hbond_angle_DHA
_geom_hbond_distance_DH
_geom_hbond_distance_HA
_geom_hbond_distance_DA
_geom_hbond_publ_flag
N6 H61 O1 3_554 165 0.87 1.95 2.800(4) yes

loop_
_oxford_twin_element_scale_factors
0.9214(14)
0.0786(14)
